data_4106276
loop_
_publ_author_name
'Ling Zhou'
'Jie Chen'
'Chong Kiat Tan'
'Ying-Yeung Yeung'

_publ_section_title
;
 Enantioselective Bromoaminocyclization Using Amino-Thiocarbamate
 Catalysts
;
_journal_name_full 'Journal of the American Chemical Society'
_journal_page_first 9164
_journal_page_last 9167
_journal_paper_doi 10.1021/ja201627h
_journal_volume 133
_journal_year 2011
_chemical_formula_sum 'C17 H17 Br N2 O4 S'
_chemical_formula_weight 425.30
_chemical_name_systematic
; 
 ? 
;
_space_group_IT_number 18
_symmetry_cell_setting orthorhombic
_symmetry_space_group_name_Hall 'P 2 2ab'
_symmetry_space_group_name_H-M 'P 21 21 2'
_atom_sites_solution_hydrogens geom
_atom_sites_solution_primary direct
_atom_sites_solution_secondary difmap
_audit_creation_method SHELXL-97
_cell_angle_alpha 90.00
_cell_angle_beta 90.00
_cell_angle_gamma 90.00
_cell_formula_units_Z 4
_cell_length_a 7.6979(9)
_cell_length_b 31.650(4)
_cell_length_c 7.1103(8)
_cell_measurement_reflns_used 893
_cell_measurement_temperature 100(2)
_cell_measurement_theta_max 27.48
_cell_measurement_theta_min 3.28
_cell_volume 1732.3(4)
_computing_cell_refinement 'Bruker SMART'
_computing_data_collection 'Bruker SMART'
_computing_data_reduction 'Bruker SAINT'
_computing_molecular_graphics 'Bruker SHELXTL'
_computing_publication_material 'Bruker SHELXTL'
_computing_structure_refinement 'SHELXL-97 (Sheldrick, 1997)'
_computing_structure_solution 'SHELXS-97 (Sheldrick, 1990)'
_diffrn_ambient_temperature 100(2)
_diffrn_measured_fraction_theta_full 0.999
_diffrn_measured_fraction_theta_max 0.999
_diffrn_measurement_device_type 'CCD area detector'
_diffrn_measurement_method 'phi and omega scans'
_diffrn_radiation_monochromator graphite
_diffrn_radiation_source 'fine-focus sealed tube'
_diffrn_radiation_type MoK\a
_diffrn_radiation_wavelength 0.71073
_diffrn_reflns_av_R_equivalents 0.0402
_diffrn_reflns_av_sigmaI/netI 0.0567
_diffrn_reflns_limit_h_max 9
_diffrn_reflns_limit_h_min -7
_diffrn_reflns_limit_k_max 40
_diffrn_reflns_limit_k_min -40
_diffrn_reflns_limit_l_max 9
_diffrn_reflns_limit_l_min -9
_diffrn_reflns_number 12209
_diffrn_reflns_theta_full 27.48
_diffrn_reflns_theta_max 27.48
_diffrn_reflns_theta_min 2.57
_exptl_absorpt_coefficient_mu 2.519
_exptl_absorpt_correction_T_max 0.7194
_exptl_absorpt_correction_T_min 0.4037
_exptl_absorpt_correction_type multi-scan
_exptl_absorpt_process_details 'Sadabs, (Sheldrick 2001)'
_exptl_crystal_colour Colourless
_exptl_crystal_density_diffrn 1.631
_exptl_crystal_density_meas ?
_exptl_crystal_description Block
_exptl_crystal_F_000 864
_exptl_crystal_size_max 0.44
_exptl_crystal_size_mid 0.18
_exptl_crystal_size_min 0.14
_refine_diff_density_max 0.973
_refine_diff_density_min -0.340
_refine_diff_density_rms 0.095
_refine_ls_abs_structure_details 'Flack H D (1983), Acta Cryst. A39, 876-881'
_refine_ls_abs_structure_Flack 0.026(10)
_refine_ls_extinction_method none
_refine_ls_goodness_of_fit_ref 1.043
_refine_ls_hydrogen_treatment constr
_refine_ls_matrix_type full
_refine_ls_number_parameters 226
_refine_ls_number_reflns 3953
_refine_ls_number_restraints 0
_refine_ls_restrained_S_all 1.043
_refine_ls_R_factor_all 0.0431
_refine_ls_R_factor_gt 0.0367
_refine_ls_shift/su_max 0.001
_refine_ls_shift/su_mean 0.000
_refine_ls_structure_factor_coef Fsqd
_refine_ls_weighting_details 'calc w=1/[\s^2^(Fo^2^)+(0.0375P)^2^+0.0000P] where P=(Fo^2^+2Fc^2^)/3'
_refine_ls_weighting_scheme calc
_refine_ls_wR_factor_gt 0.0807
_refine_ls_wR_factor_ref 0.0830
_reflns_number_gt 3532
_reflns_number_total 3953
_reflns_threshold_expression >2sigma(I)
_cod_data_source_file ja201627h_si_001.cif
_cod_data_source_block a617a
_cod_depositor_comments
;
The following automatic conversions were performed:

'_exptl_crystal_density_meas' value 'Not measured' was changed to '?'
- the value is perceived as not measured.

Automatic conversion script
Id: cif_fix_values 3008 2015-01-20 13:52:24Z robertas 
;
_cod_original_cell_volume 1732.3(3)
_cod_database_code 4106276

loop_
_symmetry_equiv_pos_as_xyz
'x, y, z'
'-x, -y, z'
'-x+1/2, y+1/2, -z'
'x+1/2, -y+1/2, -z'

loop_
_atom_site_label
_atom_site_type_symbol
_atom_site_fract_x
_atom_site_fract_y
_atom_site_fract_z
_atom_site_U_iso_or_equiv
_atom_site_adp_type
_atom_site_occupancy
_atom_site_symmetry_multiplicity
_atom_site_calc_flag
_atom_site_refinement_flags
Br1 Br 0.62930(4) 0.337247(9) 0.24594(4) 0.02140(9) Uani 1 1 d .
S1 S 0.10157(10) 0.31361(2) 0.69342(10) 0.01299(16) Uani 1 1 d .
O1 O 0.0590(3) 0.32552(6) 0.5039(3) 0.0180(5) Uani 1 1 d .
O2 O 0.0219(3) 0.27701(6) 0.7774(3) 0.0176(5) Uani 1 1 d .
O3 O -0.1925(4) 0.48709(8) 1.1098(4) 0.0412(7) Uani 1 1 d .
O4 O -0.1178(5) 0.45121(8) 1.3571(3) 0.0341(6) Uani 1 1 d .
N1 N 0.3081(3) 0.30661(7) 0.7070(3) 0.0126(5) Uani 1 1 d .
N2 N -0.1292(5) 0.45594(8) 1.1871(4) 0.0260(6) Uani 1 1 d .
C1 C 0.4367(4) 0.31600(10) 0.3988(4) 0.0159(6) Uani 1 1 d .
H1A H 0.3256 0.3248 0.3406 0.019 Uiso 1 1 calc R
H1B H 0.4401 0.2847 0.3993 0.019 Uiso 1 1 calc R
C2 C 0.4423(4) 0.33195(9) 0.6018(4) 0.0131(6) Uani 1 1 d .
C3 C 0.6099(4) 0.31711(9) 0.7001(4) 0.0143(6) Uani 1 1 d .
H3A H 0.7085 0.3169 0.6107 0.017 Uiso 1 1 calc R
H3B H 0.6391 0.3360 0.8065 0.017 Uiso 1 1 calc R
C4 C 0.5714(4) 0.27270(9) 0.7700(5) 0.0203(7) Uani 1 1 d .
H4A H 0.6525 0.2644 0.8716 0.024 Uiso 1 1 calc R
H4B H 0.5793 0.2519 0.6665 0.024 Uiso 1 1 calc R
C5 C 0.3858(5) 0.27614(9) 0.8435(4) 0.0186(6) Uani 1 1 d .
H5A H 0.3257 0.2485 0.8398 0.022 Uiso 1 1 calc R
H5B H 0.3830 0.2874 0.9734 0.022 Uiso 1 1 calc R
C6 C 0.4089(4) 0.37946(9) 0.6242(4) 0.0155(6) Uani 1 1 d .
C7 C 0.3580(4) 0.40501(10) 0.4737(5) 0.0217(7) Uani 1 1 d .
H7 H 0.3481 0.3931 0.3514 0.026 Uiso 1 1 calc R
C8 C 0.3218(5) 0.44736(10) 0.5006(6) 0.0313(9) Uani 1 1 d .
H8 H 0.2866 0.4643 0.3971 0.038 Uiso 1 1 calc R
C9 C 0.3365(5) 0.46530(11) 0.6786(6) 0.0343(10) Uani 1 1 d .
H9 H 0.3121 0.4944 0.6968 0.041 Uiso 1 1 calc R
C10 C 0.3866(5) 0.44061(10) 0.8273(6) 0.0318(8) Uani 1 1 d .
H10 H 0.3964 0.4528 0.9490 0.038 Uiso 1 1 calc R
C11 C 0.4235(4) 0.39758(10) 0.8018(5) 0.0219(8) Uani 1 1 d .
H11 H 0.4585 0.3808 0.9059 0.026 Uiso 1 1 calc R
C12 C 0.0419(4) 0.35682(9) 0.8386(4) 0.0131(6) Uani 1 1 d .
C13 C -0.0191(4) 0.39399(9) 0.7560(6) 0.0181(6) Uani 1 1 d .
H13 H -0.0220 0.3969 0.6230 0.022 Uiso 1 1 calc R
C14 C -0.0751(4) 0.42640(9) 0.8710(5) 0.0208(7) Uani 1 1 d .
H14 H -0.1198 0.4517 0.8182 0.025 Uiso 1 1 calc R
C15 C -0.0652(4) 0.42156(10) 1.0636(5) 0.0196(7) Uani 1 1 d .
C16 C -0.0032(4) 0.38507(9) 1.1479(4) 0.0177(7) Uani 1 1 d .
H16 H 0.0031 0.3827 1.2809 0.021 Uiso 1 1 calc R
C17 C 0.0493(4) 0.35218(9) 1.0320(5) 0.0157(6) Uani 1 1 d .
H17 H 0.0903 0.3265 1.0854 0.019 Uiso 1 1 calc R

loop_
_atom_site_aniso_label
_atom_site_aniso_U_11
_atom_site_aniso_U_22
_atom_site_aniso_U_33
_atom_site_aniso_U_23
_atom_site_aniso_U_13
_atom_site_aniso_U_12
Br1 0.01903(16) 0.02953(16) 0.01565(14) 0.00195(15) 0.00326(16) -0.00196(13)
S1 0.0110(3) 0.0123(3) 0.0157(4) -0.0008(3) -0.0006(3) -0.0002(3)
O1 0.0170(12) 0.0186(11) 0.0184(11) -0.0023(9) -0.0015(9) 0.0020(8)
O2 0.0166(10) 0.0147(10) 0.0215(14) -0.0003(10) 0.0011(10) -0.0020(8)
O3 0.065(2) 0.0263(13) 0.0319(15) -0.0033(12) -0.0002(14) 0.0239(14)
O4 0.0513(18) 0.0316(13) 0.0194(13) -0.0076(10) 0.0018(14) 0.0094(15)
N1 0.0131(12) 0.0126(11) 0.0122(13) 0.0024(9) 0.0023(10) 0.0000(9)
N2 0.0320(17) 0.0185(13) 0.0275(15) -0.0046(11) 0.0006(15) 0.0063(14)
C1 0.0136(15) 0.0183(15) 0.0158(15) 0.0030(13) 0.0027(12) -0.0010(13)
C2 0.0123(15) 0.0125(14) 0.0147(14) 0.0002(12) 0.0012(11) -0.0023(12)
C3 0.0125(14) 0.0169(13) 0.0134(14) 0.0018(11) -0.0007(12) 0.0007(13)
C4 0.0163(15) 0.0195(14) 0.0250(18) 0.0007(15) -0.0009(14) 0.0048(12)
C5 0.0184(16) 0.0164(14) 0.0209(16) 0.0043(12) -0.0017(15) -0.0022(14)
C6 0.0104(16) 0.0151(14) 0.0210(15) 0.0009(12) 0.0009(12) -0.0019(12)
C7 0.0204(18) 0.0181(14) 0.0265(17) 0.0050(13) 0.0005(15) -0.0008(14)
C8 0.027(2) 0.0154(16) 0.052(2) 0.0074(17) 0.0032(18) 0.0031(14)
C9 0.024(2) 0.0172(16) 0.062(3) -0.0044(17) 0.0056(18) -0.0018(15)
C10 0.0216(18) 0.0249(17) 0.049(2) -0.0162(16) 0.0037(18) -0.0029(16)
C11 0.0160(16) 0.0201(15) 0.029(2) -0.0036(14) 0.0001(13) -0.0038(13)
C12 0.0107(15) 0.0115(13) 0.0171(16) -0.0025(12) 0.0009(12) -0.0005(12)
C13 0.0180(14) 0.0222(14) 0.0141(14) 0.0037(15) -0.0001(16) 0.0016(11)
C14 0.0243(19) 0.0153(15) 0.0228(17) 0.0025(13) -0.0005(14) 0.0074(13)
C15 0.0199(18) 0.0171(15) 0.0216(17) -0.0003(13) 0.0018(13) 0.0011(13)
C16 0.0172(17) 0.0211(16) 0.0148(17) -0.0015(13) 0.0005(13) -0.0014(13)
C17 0.0138(16) 0.0122(14) 0.0212(16) 0.0020(12) 0.0012(13) 0.0011(12)

loop_
_atom_type_symbol
_atom_type_description
_atom_type_scat_dispersion_real
_atom_type_scat_dispersion_imag
_atom_type_scat_source
C C 0.0033 0.0016 'International Tables Vol C Tables 4.2.6.8 and 6.1.1.4'
H H 0.0000 0.0000 'International Tables Vol C Tables 4.2.6.8 and 6.1.1.4'
N N 0.0061 0.0033 'International Tables Vol C Tables 4.2.6.8 and 6.1.1.4'
O O 0.0106 0.0060 'International Tables Vol C Tables 4.2.6.8 and 6.1.1.4'
S S 0.1246 0.1234 'International Tables Vol C Tables 4.2.6.8 and 6.1.1.4'
Br Br -0.2901 2.4595 'International Tables Vol C Tables 4.2.6.8 and 6.1.1.4'

loop_
_geom_angle_atom_site_label_1
_geom_angle_atom_site_label_2
_geom_angle_atom_site_label_3
_geom_angle
O1 S1 O2 120.19(14)
O1 S1 N1 108.53(13)
O2 S1 N1 106.56(12)
O1 S1 C12 106.52(13)
O2 S1 C12 105.58(14)
N1 S1 C12 109.10(13)
C5 N1 C2 113.1(2)
C5 N1 S1 121.6(2)
C2 N1 S1 125.05(19)
O4 N2 O3 124.7(3)
O4 N2 C15 118.2(3)
O3 N2 C15 117.1(3)
C2 C1 Br1 112.9(2)
N1 C2 C1 105.9(2)
N1 C2 C6 110.8(2)
C1 C2 C6 114.6(3)
N1 C2 C3 100.7(2)
C1 C2 C3 110.5(2)
C6 C2 C3 113.1(2)
C4 C3 C2 105.5(2)
C3 C4 C5 103.2(2)
N1 C5 C4 101.5(2)
C11 C6 C7 118.6(3)
C11 C6 C2 119.0(3)
C7 C6 C2 122.3(3)
C8 C7 C6 120.8(3)
C7 C8 C9 120.3(4)
C10 C9 C8 119.5(3)
C9 C10 C11 120.7(3)
C6 C11 C10 120.1(3)
C17 C12 C13 121.4(3)
C17 C12 S1 119.1(2)
C13 C12 S1 119.5(3)
C14 C13 C12 118.8(3)
C15 C14 C13 119.2(3)
C14 C15 C16 122.7(3)
C14 C15 N2 119.2(3)
C16 C15 N2 118.0(3)
C15 C16 C17 117.9(3)
C12 C17 C16 119.9(3)

loop_
_geom_bond_atom_site_label_1
_geom_bond_atom_site_label_2
_geom_bond_distance
Br1 C1 1.957(3)
S1 O1 1.437(2)
S1 O2 1.440(2)
S1 N1 1.608(3)
S1 C12 1.774(3)
O3 N2 1.230(4)
O4 N2 1.221(4)
N1 C5 1.493(4)
N1 C2 1.507(4)
N2 C15 1.483(4)
C1 C2 1.530(4)
C2 C6 1.534(4)
C2 C3 1.541(4)
C3 C4 1.520(4)
C4 C5 1.524(5)
C6 C11 1.391(5)
C6 C7 1.398(4)
C7 C8 1.382(4)
C8 C9 1.392(5)
C9 C10 1.370(6)
C10 C11 1.403(4)
C12 C17 1.384(4)
C12 C13 1.396(4)
C13 C14 1.381(4)
C14 C15 1.380(5)
C15 C16 1.386(4)
C16 C17 1.388(4)
